data_4311706
loop_
_publ_author_name
'Dar\'io Rojas'
'Ana Mar\'ia Garc\'ia'
'Andr\'es Vega'
'Yanko Moreno'
'Diego Venegas-Yazigi'
'Mar\'ia Teresa Garland'
'Jorge Manzur'

_publ_contact_author_address
;Departamento de Quimica
Facultad de Ciencias Fisicas y Matematicas
Universidad de Chile
Tupper 2069
Santiago, Chile
;
_publ_contact_author_email jmanzur@dqb.uchile.cl
_publ_contact_author_name 'Jorge Manzur'
_publ_contact_author_phone '(56 2) 6784232'
_publ_section_title
;
 Binuclear Copper(II) Oxidation Products from Copper(I) Complexes with
 Tridentate Ligands. Magnetostructural Characterization
;
_journal_name_full 'Inorganic Chemistry'
_journal_page_first 6324
_journal_page_last 6330
_journal_paper_doi 10.1021/ic049648t
_journal_volume 43
_journal_year 2004
_chemical_formula_sum 'C44 H46 Cl2 Cu2 F6 N6 O10'
_chemical_formula_weight 1130.84
_chemical_name_systematic
; 
 ? 
;
_space_group_IT_number 14
_symmetry_cell_setting monoclinic
_symmetry_space_group_name_Hall '-P 2ybc'
_symmetry_space_group_name_H-M 'P 1 21/c 1'
_atom_sites_solution_hydrogens geom
_atom_sites_solution_primary direct
_atom_sites_solution_secondary difmap
_audit_creation_method SHELXL-97
_cell_angle_alpha 90.00
_cell_angle_beta 103.5700(10)
_cell_angle_gamma 90.00
_cell_formula_units_Z 2
_cell_length_a 10.0973(9)
_cell_length_b 12.8944(11)
_cell_length_c 18.4390(16)
_cell_measurement_temperature 571(2)
_cell_volume 2333.7(4)
_computing_data_collection 'Bruker SMART (BRUKER 1996)'
_computing_data_reduction 'Bruker SAINTPLUS V6.02 (BRUKER 1997)'
_computing_molecular_graphics 'Bruker SHELXTL V6.10(BRUKER 2000)'
_computing_publication_material 'Bruker SHELXTL V6.10(BRUKER 2000)'
_computing_structure_refinement 'Bruker SHELXTL V6.10(BRUKER 2000)'
_computing_structure_solution 'Bruker SHELXTL V6.10(BRUKER 2000)'
_diffrn_ambient_temperature 571(2)
_diffrn_measured_fraction_theta_full 0.925
_diffrn_measured_fraction_theta_max 0.925
_diffrn_measurement_device_type 'Siemens SMART CCD area detector'
_diffrn_measurement_method 'phi and omega scans'
_diffrn_radiation_monochromator graphite
_diffrn_radiation_source 'fine-focus sealed tube'
_diffrn_radiation_type MoK\a
_diffrn_radiation_wavelength 0.71073
_diffrn_reflns_av_R_equivalents 0.0365
_diffrn_reflns_av_sigmaI/netI 0.0384
_diffrn_reflns_limit_h_max 13
_diffrn_reflns_limit_h_min -12
_diffrn_reflns_limit_k_max 16
_diffrn_reflns_limit_k_min -16
_diffrn_reflns_limit_l_max 24
_diffrn_reflns_limit_l_min -23
_diffrn_reflns_number 16755
_diffrn_reflns_theta_full 28.04
_diffrn_reflns_theta_max 28.04
_diffrn_reflns_theta_min 1.95
_exptl_absorpt_coefficient_mu 1.114
_exptl_absorpt_correction_T_max 0.895
_exptl_absorpt_correction_T_min 0.458
_exptl_absorpt_correction_type empirical
_exptl_absorpt_process_details 'SADABS (Bruker)'
_exptl_crystal_colour Blue
_exptl_crystal_density_diffrn 1.609
_exptl_crystal_density_method 'not measured'
_exptl_crystal_description Plate
_exptl_crystal_F_000 1156
_exptl_crystal_size_max 0.80
_exptl_crystal_size_mid 0.50
_exptl_crystal_size_min 0.10
_refine_diff_density_max 0.804
_refine_diff_density_min -0.465
_refine_diff_density_rms 0.076
_refine_ls_extinction_method none
_refine_ls_goodness_of_fit_ref 1.013
_refine_ls_hydrogen_treatment mixed
_refine_ls_matrix_type full
_refine_ls_number_parameters 317
_refine_ls_number_reflns 5235
_refine_ls_number_restraints 0
_refine_ls_restrained_S_all 1.013
_refine_ls_R_factor_all 0.0692
_refine_ls_R_factor_gt 0.0498
_refine_ls_shift/su_max 0.001
_refine_ls_shift/su_mean 0.000
_refine_ls_structure_factor_coef Fsqd
_refine_ls_weighting_details 'calc w=1/[\s^2^(Fo^2^)+(0.0807P)^2^+1.5821P] where P=(Fo^2^+2Fc^2^)/3'
_refine_ls_weighting_scheme calc
_refine_ls_wR_factor_gt 0.1325
_refine_ls_wR_factor_ref 0.1450
_reflns_number_gt 3980
_reflns_number_total 5235
_reflns_threshold_expression >2sigma(I)
_cod_data_source_file ic049648tsi20040316_035521_5.cif
_cod_data_source_block DIMER_4
_cod_depositor_comments
;
The following automatic conversions were performed:
'_symmetry_cell_setting' value 'Monoclinic' changed to 'monoclinic'
according to '/home/saulius/struct/CIF-dictionaries/cif_core.dic'
dictionary named 'cif_core.dic' version 2.4.1 from 2010-06-29.

Automatic conversion script
Id: cif_fix_enum 1527 2010-12-29 10:47:43Z saulius 
;
_cod_database_code 4311706

loop_
_symmetry_equiv_pos_as_xyz
'x, y, z'
'-x, y+1/2, -z+1/2'
'-x, -y, -z'
'x, -y-1/2, z-1/2'

loop_
_atom_site_label
_atom_site_type_symbol
_atom_site_fract_x
_atom_site_fract_y
_atom_site_fract_z
_atom_site_U_iso_or_equiv
_atom_site_adp_type
_atom_site_occupancy
_atom_site_symmetry_multiplicity
_atom_site_calc_flag
_atom_site_refinement_flags
_atom_site_disorder_assembly
_atom_site_disorder_group
Cu Cu 0.43095(4) 0.92297(3) 0.542025(19) 0.03229(14) Uani 1 1 d . . .
N1 N 0.3162(3) 0.79128(19) 0.50429(14) 0.0384(6) Uani 1 1 d . . .
C1 C 0.5448(4) 0.7158(3) 0.5352(2) 0.0505(9) Uani 1 1 d . . .
H1A H 0.5788 0.6502 0.5578 0.061 Uiso 1 1 calc R . .
H1B H 0.5890 0.7291 0.4947 0.061 Uiso 1 1 calc R . .
C2 C 0.3923(4) 0.7070(2) 0.50352(19) 0.0437(8) Uani 1 1 d . . .
C3 C 0.3359(4) 0.6144(3) 0.4721(2) 0.0598(10) Uani 1 1 d . . .
H3 H 0.3913 0.5572 0.4708 0.072 Uiso 1 1 calc R . .
C4 C 0.2003(5) 0.6081(3) 0.4437(3) 0.0670(12) Uani 1 1 d . . .
H4 H 0.1618 0.5462 0.4229 0.080 Uiso 1 1 calc R . .
C5 C 0.1189(4) 0.6934(3) 0.4454(2) 0.0594(10) Uani 1 1 d . . .
H5 H 0.0250 0.6903 0.4267 0.071 Uiso 1 1 calc R . .
C6 C 0.1811(3) 0.7829(3) 0.47559(19) 0.0453(8) Uani 1 1 d . . .
C7 C 0.0972(4) 0.8757(3) 0.4805(3) 0.0629(11) Uani 1 1 d . . .
F1 F 0.1569(3) 0.9640(2) 0.47121(18) 0.0854(8) Uani 1 1 d . . .
F2 F 0.0760(3) 0.8864(2) 0.55083(19) 0.0935(9) Uani 1 1 d . . .
F3 F -0.0240(3) 0.8704(3) 0.4380(2) 0.1193(13) Uani 1 1 d . . .
N2 N 0.5815(3) 0.7979(2) 0.59075(14) 0.0375(6) Uani 1 1 d . . .
C10 C 0.7203(3) 0.8378(3) 0.5943(2) 0.0493(8) Uani 1 1 d . . .
H10A H 0.7316 0.9019 0.6226 0.059 Uiso 1 1 calc R . .
H10B H 0.7265 0.8549 0.5439 0.059 Uiso 1 1 calc R . .
C11 C 0.8378(3) 0.7675(3) 0.6279(2) 0.0460(8) Uani 1 1 d . . .
C12 C 0.8847(4) 0.6945(3) 0.5848(2) 0.0575(10) Uani 1 1 d . . .
H12 H 0.8414 0.6871 0.5347 0.069 Uiso 1 1 calc R . .
C13 C 0.9947(4) 0.6328(3) 0.6153(3) 0.0736(13) Uani 1 1 d . . .
H13 H 1.0251 0.5846 0.5854 0.088 Uiso 1 1 calc R . .
C14 C 1.0590(4) 0.6407(4) 0.6873(4) 0.0825(15) Uani 1 1 d . . .
H14 H 1.1326 0.5978 0.7071 0.099 Uiso 1 1 calc R . .
C15 C 1.0159(4) 0.7124(5) 0.7319(3) 0.0829(15) Uani 1 1 d . . .
H15 H 1.0596 0.7180 0.7821 0.099 Uiso 1 1 calc R . .
C16 C 0.9053(4) 0.7770(4) 0.7010(2) 0.0660(11) Uani 1 1 d . . .
H16 H 0.8776 0.8270 0.7307 0.079 Uiso 1 1 calc R . .
C20 C 0.5679(4) 0.7646(3) 0.66531(19) 0.0510(9) Uani 1 1 d . . .
H20A H 0.6220 0.8109 0.7021 0.061 Uiso 1 1 calc R . .
H20B H 0.6069 0.6958 0.6748 0.061 Uiso 1 1 calc R . .
C21 C 0.4245(4) 0.7617(3) 0.6775(2) 0.0532(9) Uani 1 1 d . . .
H21A H 0.3663 0.7259 0.6357 0.064 Uiso 1 1 calc R . .
H21B H 0.4257 0.7212 0.7219 0.064 Uiso 1 1 calc R . .
C22 C 0.3620(3) 0.8656(3) 0.68586(19) 0.0459(8) Uani 1 1 d . . .
C23 C 0.3068(5) 0.8868(4) 0.7468(2) 0.0708(12) Uani 1 1 d . . .
H23 H 0.3080 0.8361 0.7828 0.085 Uiso 1 1 calc R . .
C24 C 0.2507(5) 0.9821(4) 0.7539(3) 0.0780(14) Uani 1 1 d . . .
H24 H 0.2139 0.9962 0.7946 0.094 Uiso 1 1 calc R . .
C25 C 0.2494(4) 1.0562(4) 0.7006(2) 0.0639(11) Uani 1 1 d . . .
H25 H 0.2110 1.1211 0.7038 0.077 Uiso 1 1 calc R . .
C26 C 0.3060(4) 1.0322(3) 0.64266(19) 0.0474(8) Uani 1 1 d . . .
H26 H 0.3068 1.0829 0.6069 0.057 Uiso 1 1 calc R . .
N3 N 0.3605(3) 0.9400(2) 0.63423(15) 0.0401(6) Uani 1 1 d . . .
O1 O 0.5286(2) 1.05463(16) 0.55473(11) 0.0370(5) Uani 1 1 d . . .
C1ME C 0.5970(4) 1.0999(3) 0.62398(19) 0.0497(9) Uani 1 1 d . . .
H1M1 H 0.6925 1.1054 0.6258 0.075 Uiso 1 1 calc R . .
H1M2 H 0.5842 1.0570 0.6643 0.075 Uiso 1 1 calc R . .
H1M3 H 0.5604 1.1677 0.6284 0.075 Uiso 1 1 calc R . .
Cl Cl 0.68700(12) 0.90854(9) 0.86569(6) 0.0669(3) Uani 1 1 d . . .
O2 O 0.6792(6) 0.9537(4) 0.7971(2) 0.1323(18) Uani 1 1 d . . .
O3 O 0.5862(7) 0.9529(7) 0.8940(4) 0.210(3) Uani 1 1 d . . .
O4 O 0.8064(5) 0.9315(4) 0.9164(3) 0.149(2) Uani 1 1 d . . .
O5 O 0.6500(8) 0.8075(4) 0.8593(3) 0.192(3) Uani 1 1 d . . .

loop_
_atom_site_aniso_label
_atom_site_aniso_U_11
_atom_site_aniso_U_22
_atom_site_aniso_U_33
_atom_site_aniso_U_23
_atom_site_aniso_U_13
_atom_site_aniso_U_12
Cu 0.0385(2) 0.0286(2) 0.0307(2) 0.00135(14) 0.01004(15) 0.00235(14)
N1 0.0388(14) 0.0349(14) 0.0412(14) 0.0004(11) 0.0090(11) -0.0027(11)
C1 0.052(2) 0.0400(19) 0.057(2) -0.0051(16) 0.0093(17) 0.0104(15)
C2 0.056(2) 0.0326(16) 0.0435(18) 0.0023(13) 0.0140(15) 0.0012(14)
C3 0.068(3) 0.0343(18) 0.077(3) -0.0056(18) 0.016(2) -0.0008(17)
C4 0.075(3) 0.048(2) 0.078(3) -0.014(2) 0.016(2) -0.019(2)
C5 0.052(2) 0.062(2) 0.064(2) -0.005(2) 0.0126(18) -0.0181(19)
C6 0.0436(18) 0.048(2) 0.0434(18) -0.0011(15) 0.0090(15) -0.0035(15)
C7 0.041(2) 0.059(3) 0.087(3) -0.004(2) 0.012(2) -0.0013(18)
F1 0.0681(16) 0.0547(14) 0.138(3) 0.0212(16) 0.0336(16) 0.0165(12)
F2 0.0784(19) 0.093(2) 0.120(3) -0.0157(18) 0.0458(18) 0.0065(16)
F3 0.0560(16) 0.111(3) 0.162(3) -0.027(2) -0.0325(18) 0.0213(17)
N2 0.0399(14) 0.0348(13) 0.0380(14) 0.0046(11) 0.0093(11) 0.0064(11)
C10 0.0448(19) 0.0418(18) 0.063(2) 0.0071(16) 0.0156(17) 0.0014(15)
C11 0.0369(17) 0.0427(18) 0.060(2) 0.0057(16) 0.0144(15) -0.0028(14)
C12 0.049(2) 0.053(2) 0.074(3) -0.0043(19) 0.0209(19) 0.0006(17)
C13 0.052(2) 0.054(2) 0.121(4) -0.004(3) 0.033(3) 0.003(2)
C14 0.042(2) 0.084(4) 0.122(5) 0.025(3) 0.019(3) 0.010(2)
C15 0.048(2) 0.123(4) 0.075(3) 0.017(3) 0.007(2) 0.009(3)
C16 0.045(2) 0.083(3) 0.068(3) -0.009(2) 0.0091(19) 0.002(2)
C20 0.051(2) 0.060(2) 0.0418(18) 0.0162(16) 0.0097(15) 0.0156(17)
C21 0.063(2) 0.056(2) 0.0440(19) 0.0182(16) 0.0185(17) -0.0004(18)
C22 0.0401(18) 0.059(2) 0.0397(17) 0.0041(16) 0.0110(14) -0.0058(16)
C23 0.070(3) 0.098(3) 0.052(2) 0.015(2) 0.031(2) 0.005(3)
C24 0.079(3) 0.111(4) 0.054(2) -0.001(3) 0.037(2) 0.019(3)
C25 0.058(2) 0.078(3) 0.057(2) -0.018(2) 0.0173(19) 0.014(2)
C26 0.0459(19) 0.053(2) 0.0443(19) -0.0021(16) 0.0119(15) 0.0059(16)
N3 0.0396(15) 0.0462(15) 0.0369(14) -0.0009(11) 0.0135(12) 0.0007(12)
O1 0.0492(13) 0.0335(11) 0.0296(10) -0.0032(8) 0.0116(9) -0.0047(9)
C1ME 0.060(2) 0.050(2) 0.0378(18) -0.0056(15) 0.0090(16) -0.0071(17)
Cl 0.0762(7) 0.0771(7) 0.0491(5) -0.0036(5) 0.0184(5) -0.0219(6)
O2 0.184(5) 0.133(4) 0.075(3) 0.019(3) 0.021(3) -0.066(3)
O3 0.138(5) 0.338(10) 0.170(6) -0.067(6) 0.070(4) 0.010(6)
O4 0.119(4) 0.145(4) 0.150(5) 0.037(3) -0.038(3) -0.029(3)
O5 0.365(10) 0.094(3) 0.119(4) -0.007(3) 0.058(5) -0.102(5)

loop_
_atom_type_symbol
_atom_type_description
_atom_type_scat_dispersion_real
_atom_type_scat_dispersion_imag
_atom_type_scat_source
C C 0.0033 0.0016 'International Tables Vol C Tables 4.2.6.8 and 6.1.1.4'
H H 0.0000 0.0000 'International Tables Vol C Tables 4.2.6.8 and 6.1.1.4'
N N 0.0061 0.0033 'International Tables Vol C Tables 4.2.6.8 and 6.1.1.4'
O O 0.0106 0.0060 'International Tables Vol C Tables 4.2.6.8 and 6.1.1.4'
F F 0.0171 0.0103 'International Tables Vol C Tables 4.2.6.8 and 6.1.1.4'
Cl Cl 0.1484 0.1585 'International Tables Vol C Tables 4.2.6.8 and 6.1.1.4'
Cu Cu 0.3201 1.2651 'International Tables Vol C Tables 4.2.6.8 and 6.1.1.4'

loop_
_geom_angle_atom_site_label_1
_geom_angle_atom_site_label_2
_geom_angle_atom_site_label_3
_geom_angle
_geom_angle_site_symmetry_1
_geom_angle_site_symmetry_3
_geom_angle_publ_flag
O1 Cu O1 76.80(9) 3_676 . ?
O1 Cu N3 162.95(10) 3_676 . ?
O1 Cu N3 94.18(10) . . ?
O1 Cu N1 92.00(9) 3_676 . ?
O1 Cu N1 167.64(9) . . ?
N3 Cu N1 95.30(11) . . ?
O1 Cu N2 101.83(9) 3_676 . ?
O1 Cu N2 107.49(10) . . ?
N3 Cu N2 94.64(10) . . ?
N1 Cu N2 79.63(10) . . ?
O1 Cu Cu 38.47(6) 3_676 3_676 ?
O1 Cu Cu 38.32(6) . 3_676 ?
N3 Cu Cu 130.96(8) . 3_676 ?
N1 Cu Cu 130.27(7) . 3_676 ?
N2 Cu Cu 108.82(7) . 3_676 ?
C2 N1 C6 117.6(3) . . ?
C2 N1 Cu 113.0(2) . . ?
C6 N1 Cu 129.1(2) . . ?
N2 C1 C2 113.1(3) . . ?
N1 C2 C3 121.6(3) . . ?
N1 C2 C1 118.1(3) . . ?
C3 C2 C1 120.3(3) . . ?
C4 C3 C2 119.6(4) . . ?
C3 C4 C5 120.0(4) . . ?
C6 C5 C4 117.6(4) . . ?
N1 C6 C5 123.6(3) . . ?
N1 C6 C7 116.9(3) . . ?
C5 C6 C7 119.5(3) . . ?
F3 C7 F1 111.3(4) . . ?
F3 C7 F2 104.2(4) . . ?
F1 C7 F2 102.4(4) . . ?
F3 C7 C6 113.2(4) . . ?
F1 C7 C6 113.9(3) . . ?
F2 C7 C6 111.0(4) . . ?
C1 N2 C20 112.2(3) . . ?
C1 N2 C10 111.4(3) . . ?
C20 N2 C10 110.7(3) . . ?
C1 N2 Cu 101.72(19) . . ?
C20 N2 Cu 112.22(19) . . ?
C10 N2 Cu 108.20(19) . . ?
N2 C10 C11 117.1(3) . . ?
C16 C11 C12 118.0(4) . . ?
C16 C11 C10 121.0(3) . . ?
C12 C11 C10 121.0(3) . . ?
C13 C12 C11 120.7(4) . . ?
C14 C13 C12 121.3(5) . . ?
C13 C14 C15 119.8(4) . . ?
C14 C15 C16 119.3(5) . . ?
C11 C16 C15 120.9(4) . . ?
N2 C20 C21 116.4(3) . . ?
C22 C21 C20 115.6(3) . . ?
N3 C22 C23 119.2(4) . . ?
N3 C22 C21 119.8(3) . . ?
C23 C22 C21 121.0(3) . . ?
C24 C23 C22 120.4(4) . . ?
C25 C24 C23 119.3(4) . . ?
C26 C25 C24 118.1(4) . . ?
N3 C26 C25 123.7(4) . . ?
C26 N3 C22 119.2(3) . . ?
C26 N3 Cu 115.8(2) . . ?
C22 N3 Cu 125.0(2) . . ?
C1ME O1 Cu 126.8(2) . 3_676 ?
C1ME O1 Cu 126.1(2) . . ?
Cu O1 Cu 103.20(9) 3_676 . ?
O5 Cl O3 102.7(5) . . ?
O5 Cl O4 116.5(4) . . ?
O3 Cl O4 105.2(4) . . ?
O5 Cl O2 111.9(3) . . ?
O3 Cl O2 106.6(5) . . ?
O4 Cl O2 112.7(3) . . ?

loop_
_geom_bond_atom_site_label_1
_geom_bond_atom_site_label_2
_geom_bond_distance
_geom_bond_site_symmetry_2
_geom_bond_publ_flag
Cu O1 1.943(2) 3_676 ?
Cu O1 1.949(2) . ?
Cu N3 2.003(3) . ?
Cu N1 2.082(3) . ?
Cu N2 2.253(2) . ?
Cu Cu 3.0506(7) 3_676 ?
N1 C2 1.333(4) . ?
N1 C6 1.347(4) . ?
C1 N2 1.459(4) . ?
C1 C2 1.518(5) . ?
C2 C3 1.389(5) . ?
C3 C4 1.348(6) . ?
C4 C5 1.379(6) . ?
C5 C6 1.367(5) . ?
C6 C7 1.481(5) . ?
C7 F3 1.291(5) . ?
C7 F1 1.318(5) . ?
C7 F2 1.369(5) . ?
N2 C20 1.477(4) . ?
N2 C10 1.480(4) . ?
C10 C11 1.507(5) . ?
C11 C16 1.366(5) . ?
C11 C12 1.386(5) . ?
C12 C13 1.375(6) . ?
C13 C14 1.337(7) . ?
C14 C15 1.374(8) . ?
C15 C16 1.402(6) . ?
C20 C21 1.516(5) . ?
C21 C22 1.504(5) . ?
C22 N3 1.349(4) . ?
C22 C23 1.393(5) . ?
C23 C24 1.372(7) . ?
C24 C25 1.370(6) . ?
C25 C26 1.359(5) . ?
C26 N3 1.334(4) . ?
O1 C1ME 1.426(4) . ?
O1 Cu 1.943(2) 3_676 ?
Cl O5 1.352(4) . ?
Cl O3 1.373(6) . ?
Cl O4 1.373(5) . ?
Cl O2 1.377(4) . ?
